data_9017076
loop_
_publ_author_name
'Ishii, T.'
'Kojitani, H.'
'Tsukamoto, S.'
'Fujino, K.'
'Mori, D.'
'Inaguma, Y.'
'Tsujino, N.'
'Yoshino, T.'
'Yamazaki, D.'
'Higo, Y.'
'Funakoshi, K.'
'Akaogi, M.'

_publ_section_title
;
 High-pressure phase transitions in FeCr2O4 and structure analysis of new post-
 spinel FeCr2O4 and Fe2Cr2O5 phases with meteoritical and petrological implications
;
_journal_name_full 'American Mineralogist'
_journal_page_first 1788
_journal_page_last 1797
_journal_volume 99
_journal_year 2014
_chemical_compound_source Synthetic
_chemical_formula_sum 'Cr2 Fe O4'
_space_group_IT_number 62
_space_group_name_Hall '-P 2ac 2n'
_space_group_name_H-M_alt 'P n m a'
_symmetry_space_group_name_H-M 'P n m a'
_cell_angle_alpha 90
_cell_angle_beta 90
_cell_angle_gamma 90
_cell_length_a 9.0633
_cell_length_b 2.95793
_cell_length_c 10.6391
_cell_formula_units_Z 4
_cell_volume 285.219
_database_code_amcsd 0020399
_exptl_crystal_density_diffrn 5.213
_cod_data_source_file inputs/fixed/downloads/05/05797.cif
_cod_data_source_block 05797
_cod_original_formula_sum 'Fe Cr2 O4'
_cod_database_code 9017076
_amcsd_formula_title FeCr2O4

loop_
_space_group_symop_operation_xyz
x,y,z
x,1/2-y,z
-x,1/2+y,-z
1/2-x,1/2+y,1/2+z
1/2+x,1/2-y,1/2-z
1/2+x,y,1/2-z
1/2-x,-y,1/2+z
-x,-y,-z

loop_
_atom_site_label
_atom_site_fract_x
_atom_site_fract_y
_atom_site_fract_z
_atom_site_U_iso_or_equiv
Fe1 0.25600 0.25000 0.33000 0.02170
Cr1 0.05110 0.25000 0.61640 0.00640
Cr2 0.09040 0.25000 0.09740 0.00530
O1 0.30830 0.25000 0.15260 0.01070
O2 0.38950 0.25000 0.47590 0.01070
O3 0.44810 0.25000 0.71600 0.01070
O4 0.08030 0.25000 0.43230 0.01070

loop_
_cod_related_entry_id
_cod_related_entry_database
_cod_related_entry_code
1 AMCSD 0020399
